data_7123730
loop_
_publ_author_name
'Groysman, Stanislav'
'Grass, Amanda'
'Stoian, Sebastian A.'
'Lord, Richard L.'

_publ_section_title
;
 Transition metal-mediated reductive coupling of diazoesters
;
_journal_name_full 'Chemical Communications'
_journal_paper_doi 10.1039/C9CC03771C
_journal_year 2019
_chemical_formula_sum 'C43 H64 Fe N2 O5'
_chemical_formula_weight 744.81
_chemical_name_systematic 'compound 2'
_chemical_properties_physical Air-sensitive,Moisture-sensitive,Oxygen-sensitive
_space_group_IT_number 14
_space_group_name_Hall '-P 2yn'
_space_group_name_H-M_alt 'P 1 21/n 1'
_symmetry_cell_setting monoclinic
_symmetry_space_group_name_Hall '-P 2yn'
_symmetry_space_group_name_H-M 'P 1 21/n 1'
_atom_sites_solution_hydrogens geom
_atom_sites_solution_primary direct
_atom_sites_solution_secondary difmap
_audit_creation_method SHELXL-97
_audit_update_record
;
2019-05-10 deposited with the CCDC.    2019-06-26 downloaded from the CCDC.
;
_cell_angle_alpha 90.00
_cell_angle_beta 110.103(3)
_cell_angle_gamma 90.00
_cell_formula_units_Z 4
_cell_length_a 14.9936(13)
_cell_length_b 16.3764(10)
_cell_length_c 17.6759(14)
_cell_measurement_reflns_used 9389
_cell_measurement_temperature 100(2)
_cell_measurement_theta_max 27.54
_cell_measurement_theta_min 1.54
_cell_volume 4075.7(5)
_computing_structure_refinement 'SHELXL-97 (Sheldrick, 1997)'
_computing_structure_solution 'SHELXS-97 (Sheldrick, 1990)'
_diffrn_ambient_temperature 100(2)
_diffrn_measured_fraction_theta_full 0.998
_diffrn_measured_fraction_theta_max 0.998
_diffrn_measurement_device_type 'Bruker Apex2'
_diffrn_radiation_monochromator graphite
_diffrn_radiation_source 'fine-focus sealed tube'
_diffrn_radiation_type MoK\a
_diffrn_radiation_wavelength 0.71073
_diffrn_reflns_av_R_equivalents 0.0629
_diffrn_reflns_av_sigmaI/netI 0.0410
_diffrn_reflns_limit_h_max 19
_diffrn_reflns_limit_h_min -19
_diffrn_reflns_limit_k_max 21
_diffrn_reflns_limit_k_min -21
_diffrn_reflns_limit_l_max 22
_diffrn_reflns_limit_l_min -22
_diffrn_reflns_number 102585
_diffrn_reflns_theta_full 27.54
_diffrn_reflns_theta_max 27.54
_diffrn_reflns_theta_min 1.54
_exptl_absorpt_coefficient_mu 0.415
_exptl_absorpt_correction_T_max 0.9597
_exptl_absorpt_correction_T_min 0.9034
_exptl_absorpt_correction_type empirical
_exptl_absorpt_process_details SADABS
_exptl_crystal_colour purple
_exptl_crystal_density_diffrn 1.214
_exptl_crystal_density_method 'not measured'
_exptl_crystal_description plates
_exptl_crystal_F_000 1608
_exptl_crystal_recrystallization_method 'Re-crystallisation from solvent: hexane'
_exptl_crystal_size_max 0.25
_exptl_crystal_size_mid 0.20
_exptl_crystal_size_min 0.10
_refine_diff_density_max 1.139
_refine_diff_density_min -0.728
_refine_diff_density_rms 0.059
_refine_ls_extinction_method none
_refine_ls_goodness_of_fit_ref 1.088
_refine_ls_hydrogen_treatment mixed
_refine_ls_matrix_type full
_refine_ls_number_parameters 475
_refine_ls_number_reflns 9389
_refine_ls_number_restraints 0
_refine_ls_restrained_S_all 1.088
_refine_ls_R_factor_all 0.0557
_refine_ls_R_factor_gt 0.0390
_refine_ls_shift/su_max 0.002
_refine_ls_shift/su_mean 0.000
_refine_ls_structure_factor_coef Fsqd
_refine_ls_weighting_details 'calc w=1/[\s^2^(Fo^2^)+(0.0553P)^2^+0.7282P] where P=(Fo^2^+2Fc^2^)/3'
_refine_ls_weighting_scheme calc
_refine_ls_wR_factor_gt 0.1018
_refine_ls_wR_factor_ref 0.1075
_reflns_number_gt 7246
_reflns_number_total 9389
_reflns_threshold_expression >2sigma(I)
_cod_data_source_file c9cc03771c2.cif
_cod_data_source_block sg791_0m
_cod_original_sg_symbol_H-M P21/n
_cod_database_code 7123730

loop_
_symmetry_equiv_pos_as_xyz
'x, y, z'
'-x+1/2, y+1/2, -z+1/2'
'-x, -y, -z'
'x-1/2, -y-1/2, z-1/2'

loop_
_atom_site_label
_atom_site_type_symbol
_atom_site_fract_x
_atom_site_fract_y
_atom_site_fract_z
_atom_site_U_iso_or_equiv
_atom_site_adp_type
_atom_site_occupancy
_atom_site_symmetry_multiplicity
_atom_site_calc_flag
_atom_site_refinement_flags
Fe1 Fe 0.517449(15) 0.957946(14) 0.874340(14) 0.01205(8) Uani 1 1 d .
O4 O 0.39167(8) 0.90181(7) 0.82817(7) 0.0151(2) Uani 1 1 d .
N2 N 0.38966(9) 0.96542(8) 0.97972(8) 0.0123(3) Uani 1 1 d .
O2 O 0.50219(8) 1.04072(7) 0.80546(7) 0.0168(3) Uani 1 1 d .
O3 O 0.24319(8) 0.86025(8) 0.80391(7) 0.0210(3) Uani 1 1 d .
O1 O 0.59989(7) 0.87878(7) 0.87604(7) 0.0149(2) Uani 1 1 d .
N1 N 0.46899(9) 0.97962(8) 0.96671(8) 0.0119(3) Uani 1 1 d .
C44 C 0.75534(12) 0.82826(11) 0.89158(11) 0.0228(4) Uani 1 1 d .
C1 C 0.32117(11) 0.89748(10) 0.85033(10) 0.0138(3) Uani 1 1 d .
C2 C 0.31671(11) 0.92806(10) 0.92507(10) 0.0133(3) Uani 1 1 d .
C3 C 0.46676(11) 1.09112(11) 0.73629(10) 0.0168(4) Uani 1 1 d .
C4 C 0.52211(12) 1.17544(11) 0.76153(10) 0.0200(4) Uani 1 1 d .
C5 C 0.62808(12) 1.16555(13) 0.77496(12) 0.0265(4) Uani 1 1 d .
H5A H 0.6625 1.2140 0.8024 0.040 Uiso 1 1 calc R
H5B H 0.6369 1.1592 0.7229 0.040 Uiso 1 1 calc R
H5C H 0.6526 1.1171 0.8082 0.040 Uiso 1 1 calc R
C6 C 0.48332(14) 1.24643(12) 0.70233(11) 0.0270(4) Uani 1 1 d .
H6A H 0.5216 1.2954 0.7226 0.040 Uiso 1 1 calc R
H6B H 0.4172 1.2572 0.6971 0.040 Uiso 1 1 calc R
H6C H 0.4865 1.2319 0.6495 0.040 Uiso 1 1 calc R
C7 C 0.51344(13) 1.20290(11) 0.84195(11) 0.0225(4) Uani 1 1 d .
H7A H 0.5399 1.1607 0.8828 0.034 Uiso 1 1 calc R
H7B H 0.4464 1.2115 0.8349 0.034 Uiso 1 1 calc R
H7C H 0.5485 1.2540 0.8594 0.034 Uiso 1 1 calc R
C8 C 0.48154(13) 1.03988(11) 0.66398(11) 0.0221(4) Uani 1 1 d .
C9 C 0.40256(14) 0.97488(12) 0.63503(12) 0.0295(5) Uani 1 1 d .
H9A H 0.3418 1.0017 0.6066 0.044 Uiso 1 1 calc R
H9B H 0.3980 0.9450 0.6816 0.044 Uiso 1 1 calc R
H9C H 0.4177 0.9367 0.5985 0.044 Uiso 1 1 calc R
C10 C 0.48220(14) 1.08951(13) 0.59027(11) 0.0297(5) Uani 1 1 d .
H10A H 0.5369 1.1265 0.6061 0.045 Uiso 1 1 calc R
H10B H 0.4235 1.1214 0.5695 0.045 Uiso 1 1 calc R
H10C H 0.4866 1.0522 0.5483 0.045 Uiso 1 1 calc R
C11 C 0.57546(14) 0.99222(13) 0.69200(12) 0.0292(4) Uani 1 1 d .
H11A H 0.5795 0.9581 0.6477 0.044 Uiso 1 1 calc R
H11B H 0.5781 0.9575 0.7379 0.044 Uiso 1 1 calc R
H11C H 0.6288 1.0307 0.7083 0.044 Uiso 1 1 calc R
C12 C 0.35966(12) 1.10655(11) 0.72018(10) 0.0178(4) Uani 1 1 d .
C13 C 0.31967(12) 1.08741(10) 0.77833(10) 0.0173(4) Uani 1 1 d .
H13 H 0.3591 1.0659 0.8286 0.021 Uiso 1 1 calc R
C14 C 0.22349(12) 1.09897(11) 0.76465(11) 0.0219(4) Uani 1 1 d .
H14 H 0.1982 1.0854 0.8055 0.026 Uiso 1 1 calc R
C15 C 0.16435(13) 1.13011(12) 0.69182(12) 0.0285(4) Uani 1 1 d .
H15 H 0.0983 1.1368 0.6818 0.034 Uiso 1 1 calc R
C16 C 0.20295(14) 1.15126(14) 0.63405(12) 0.0323(5) Uani 1 1 d .
H16 H 0.1634 1.1733 0.5841 0.039 Uiso 1 1 calc R
C17 C 0.29894(13) 1.14058(12) 0.64851(11) 0.0264(4) Uani 1 1 d .
H17 H 0.3243 1.1569 0.6085 0.032 Uiso 1 1 calc R
C18 C 0.24558(14) 0.82868(14) 0.72801(12) 0.0323(5) Uani 1 1 d .
H18A H 0.2540 0.8739 0.6948 0.048 Uiso 1 1 calc R
H18B H 0.1858 0.8005 0.6996 0.048 Uiso 1 1 calc R
H18C H 0.2986 0.7903 0.7383 0.048 Uiso 1 1 calc R
C19 C 0.23006(11) 0.91589(10) 0.94677(10) 0.0155(3) Uani 1 1 d .
C20 C 0.23798(13) 0.88102(13) 1.01999(11) 0.0266(4) Uani 1 1 d .
H20 H 0.2983 0.8631 1.0550 0.032 Uiso 1 1 calc R
C21 C 0.15907(13) 0.87182(14) 1.04293(12) 0.0340(5) Uani 1 1 d .
H21 H 0.1657 0.8483 1.0937 0.041 Uiso 1 1 calc R
C22 C 0.07063(13) 0.89680(13) 0.99208(12) 0.0286(4) Uani 1 1 d .
H22 H 0.0165 0.8907 1.0079 0.034 Uiso 1 1 calc R
C23 C 0.06145(12) 0.93049(12) 0.91843(11) 0.0228(4) Uani 1 1 d .
H23 H 0.0008 0.9474 0.8833 0.027 Uiso 1 1 calc R
C24 C 0.14026(11) 0.93982(10) 0.89527(11) 0.0180(4) Uani 1 1 d .
H24 H 0.1332 0.9626 0.8441 0.022 Uiso 1 1 calc R
C25 C 0.65025(11) 0.80414(10) 0.88938(10) 0.0158(3) Uani 1 1 d .
C26 C 0.83428(13) 0.76674(14) 0.93290(12) 0.0342(5) Uani 1 1 d .
H26A H 0.8934 0.7839 0.9255 0.051 Uiso 1 1 calc R
H26B H 0.8160 0.7126 0.9090 0.051 Uiso 1 1 calc R
H26C H 0.8438 0.7645 0.9906 0.051 Uiso 1 1 calc R
C27 C 0.78613(14) 0.91121(14) 0.93210(14) 0.0363(5) Uani 1 1 d .
H27A H 0.7880 0.9087 0.9880 0.054 Uiso 1 1 calc R
H27B H 0.7407 0.9532 0.9030 0.054 Uiso 1 1 calc R
H27C H 0.8494 0.9249 0.9312 0.054 Uiso 1 1 calc R
C28 C 0.75413(13) 0.83835(12) 0.80484(12) 0.0274(4) Uani 1 1 d .
H28A H 0.7013 0.8741 0.7749 0.041 Uiso 1 1 calc R
H28B H 0.7461 0.7848 0.7786 0.041 Uiso 1 1 calc R
H28C H 0.8142 0.8626 0.8057 0.041 Uiso 1 1 calc R
C29 C 0.60132(12) 0.74807(11) 0.81599(10) 0.0184(4) Uani 1 1 d .
C30 C 0.51824(12) 0.77279(12) 0.75633(10) 0.0221(4) Uani 1 1 d .
H30 H 0.4917 0.8243 0.7613 0.026 Uiso 1 1 calc R
C31 C 0.47275(14) 0.72462(14) 0.68959(11) 0.0306(5) Uani 1 1 d .
H31 H 0.4161 0.7436 0.6497 0.037 Uiso 1 1 calc R
C32 C 0.50928(16) 0.64953(14) 0.68095(12) 0.0356(5) Uani 1 1 d .
H32 H 0.4778 0.6160 0.6358 0.043 Uiso 1 1 calc R
C33 C 0.59190(17) 0.62390(13) 0.73869(13) 0.0371(5) Uani 1 1 d .
H33 H 0.6183 0.5725 0.7330 0.044 Uiso 1 1 calc R
C34 C 0.63734(15) 0.67210(12) 0.80524(12) 0.0302(5) Uani 1 1 d .
H34 H 0.6944 0.6530 0.8445 0.036 Uiso 1 1 calc R
C35 C 0.63949(13) 0.76530(11) 0.96828(10) 0.0215(4) Uani 1 1 d .
C36 C 0.67603(17) 0.67727(12) 0.98747(12) 0.0363(5) Uani 1 1 d .
H36A H 0.7418 0.6741 0.9887 0.054 Uiso 1 1 calc R
H36B H 0.6362 0.6404 0.9458 0.054 Uiso 1 1 calc R
H36C H 0.6733 0.6612 1.0400 0.054 Uiso 1 1 calc R
C37 C 0.53327(13) 0.76291(12) 0.95803(11) 0.0262(4) Uani 1 1 d .
H37A H 0.5245 0.7305 1.0015 0.039 Uiso 1 1 calc R
H37B H 0.4974 0.7381 0.9060 0.039 Uiso 1 1 calc R
H37C H 0.5103 0.8186 0.9600 0.039 Uiso 1 1 calc R
C38 C 0.68844(13) 0.81762(13) 1.04303(11) 0.0276(4) Uani 1 1 d .
H38A H 0.6677 0.8745 1.0319 0.041 Uiso 1 1 calc R
H38B H 0.7574 0.8145 1.0565 0.041 Uiso 1 1 calc R
H38C H 0.6714 0.7973 1.0884 0.041 Uiso 1 1 calc R
O5 O 0.8758(2) 0.90374(19) 0.60659(16) 0.1121(11) Uani 1 1 d .
C41 C 0.7245(3) 0.8543(3) 0.5887(2) 0.124(2) Uani 1 1 d .
H41A H 0.7331 0.8145 0.5504 0.186 Uiso 1 1 calc R
H41B H 0.6570 0.8684 0.5734 0.186 Uiso 1 1 calc R
H41C H 0.7466 0.8307 0.6430 0.186 Uiso 1 1 calc R
C43 C 1.0295(4) 0.9376(3) 0.6241(4) 0.155(3) Uani 1 1 d .
H43A H 1.0575 0.9270 0.6820 0.233 Uiso 1 1 calc R
H43B H 1.0654 0.9809 0.6091 0.233 Uiso 1 1 calc R
H43C H 1.0318 0.8877 0.5942 0.233 Uiso 1 1 calc R
C40 C 0.7758(5) 0.9233(3) 0.5880(3) 0.152(3) Uani 1 1 d .
H40A H 0.7690 0.9627 0.6281 0.182 Uiso 1 1 calc R
H40B H 0.7507 0.9492 0.5342 0.182 Uiso 1 1 calc R
C42 C 0.9359(6) 0.9620(3) 0.6055(4) 0.161(3) Uani 1 1 d .
H42A H 0.9334 1.0049 0.6442 0.193 Uiso 1 1 calc R
H42B H 0.9143 0.9869 0.5511 0.193 Uiso 1 1 calc R

loop_
_atom_site_aniso_label
_atom_site_aniso_U_11
_atom_site_aniso_U_22
_atom_site_aniso_U_33
_atom_site_aniso_U_23
_atom_site_aniso_U_13
_atom_site_aniso_U_12
Fe1 0.01091(12) 0.01390(13) 0.01257(12) 0.00068(9) 0.00560(9) 0.00105(9)
O4 0.0128(5) 0.0190(6) 0.0142(6) -0.0021(5) 0.0056(5) -0.0008(5)
N2 0.0104(6) 0.0126(7) 0.0147(7) 0.0015(5) 0.0054(5) 0.0000(5)
O2 0.0171(6) 0.0189(6) 0.0156(6) 0.0061(5) 0.0071(5) 0.0033(5)
O3 0.0165(6) 0.0287(7) 0.0186(6) -0.0115(5) 0.0071(5) -0.0089(5)
O1 0.0123(5) 0.0160(6) 0.0162(6) -0.0009(5) 0.0045(5) 0.0027(5)
N1 0.0104(6) 0.0130(7) 0.0117(7) -0.0011(5) 0.0028(5) -0.0013(5)
C44 0.0137(8) 0.0255(10) 0.0280(10) -0.0054(8) 0.0059(7) 0.0049(7)
C1 0.0119(8) 0.0122(8) 0.0154(8) 0.0000(6) 0.0023(6) 0.0000(6)
C2 0.0114(7) 0.0146(8) 0.0136(8) 0.0004(6) 0.0039(6) -0.0013(6)
C3 0.0169(8) 0.0210(9) 0.0137(8) 0.0046(7) 0.0067(7) 0.0025(7)
C4 0.0198(9) 0.0225(9) 0.0184(9) 0.0047(7) 0.0075(7) -0.0008(7)
C5 0.0211(9) 0.0347(11) 0.0251(10) 0.0053(8) 0.0098(8) -0.0048(8)
C6 0.0314(10) 0.0242(10) 0.0267(10) 0.0080(8) 0.0117(8) -0.0006(8)
C7 0.0249(9) 0.0204(10) 0.0220(9) 0.0005(8) 0.0079(8) -0.0026(8)
C8 0.0246(9) 0.0268(10) 0.0172(9) 0.0015(8) 0.0099(7) 0.0043(8)
C9 0.0348(11) 0.0302(11) 0.0238(10) -0.0055(8) 0.0107(9) 0.0008(9)
C10 0.0342(11) 0.0398(12) 0.0187(10) 0.0034(9) 0.0138(8) 0.0061(9)
C11 0.0322(11) 0.0350(11) 0.0271(11) 0.0025(9) 0.0188(9) 0.0101(9)
C12 0.0176(8) 0.0188(9) 0.0172(9) -0.0002(7) 0.0061(7) 0.0005(7)
C13 0.0192(8) 0.0144(9) 0.0179(9) 0.0009(7) 0.0060(7) 0.0017(7)
C14 0.0202(9) 0.0201(9) 0.0294(10) 0.0020(8) 0.0138(8) 0.0011(7)
C15 0.0176(9) 0.0342(11) 0.0332(11) 0.0007(9) 0.0079(8) 0.0033(8)
C16 0.0226(10) 0.0468(13) 0.0238(10) 0.0071(9) 0.0032(8) 0.0082(9)
C17 0.0233(9) 0.0378(12) 0.0193(9) 0.0061(8) 0.0088(8) 0.0057(8)
C18 0.0262(10) 0.0475(13) 0.0244(10) -0.0221(9) 0.0102(8) -0.0162(9)
C19 0.0134(8) 0.0175(9) 0.0166(8) -0.0044(7) 0.0065(7) -0.0042(7)
C20 0.0149(8) 0.0426(12) 0.0211(10) 0.0069(8) 0.0046(7) -0.0027(8)
C21 0.0242(10) 0.0578(14) 0.0232(10) 0.0089(10) 0.0121(8) -0.0046(10)
C22 0.0153(9) 0.0445(12) 0.0298(11) -0.0022(9) 0.0127(8) -0.0071(8)
C23 0.0120(8) 0.0287(10) 0.0272(10) -0.0048(8) 0.0062(7) -0.0016(7)
C24 0.0154(8) 0.0195(9) 0.0191(9) -0.0012(7) 0.0061(7) -0.0014(7)
C25 0.0162(8) 0.0158(9) 0.0143(8) -0.0014(7) 0.0040(7) 0.0057(7)
C26 0.0222(10) 0.0487(13) 0.0294(11) -0.0019(10) 0.0060(8) 0.0161(9)
C27 0.0176(9) 0.0417(13) 0.0507(14) -0.0180(11) 0.0131(9) -0.0066(9)
C28 0.0213(9) 0.0291(11) 0.0360(11) 0.0043(9) 0.0153(8) 0.0057(8)
C29 0.0244(9) 0.0180(9) 0.0155(9) -0.0020(7) 0.0103(7) -0.0020(7)
C30 0.0215(9) 0.0273(10) 0.0194(9) -0.0061(8) 0.0097(7) -0.0029(8)
C31 0.0266(10) 0.0456(13) 0.0195(10) -0.0100(9) 0.0077(8) -0.0070(9)
C32 0.0480(13) 0.0384(13) 0.0237(11) -0.0163(9) 0.0166(10) -0.0179(10)
C33 0.0626(15) 0.0219(11) 0.0320(12) -0.0096(9) 0.0230(11) -0.0008(10)
C34 0.0441(12) 0.0231(10) 0.0227(10) -0.0028(8) 0.0105(9) 0.0040(9)
C35 0.0283(10) 0.0203(9) 0.0160(9) 0.0012(7) 0.0078(7) 0.0065(8)
C36 0.0609(14) 0.0257(11) 0.0265(11) 0.0075(9) 0.0206(10) 0.0144(10)
C37 0.0348(11) 0.0265(10) 0.0202(9) 0.0023(8) 0.0132(8) -0.0037(8)
C38 0.0288(10) 0.0347(11) 0.0161(9) -0.0018(8) 0.0039(8) 0.0108(9)
O5 0.142(3) 0.082(2) 0.0876(19) -0.0001(16) 0.0083(17) 0.074(2)
C41 0.143(4) 0.187(5) 0.0340(18) 0.026(3) 0.020(2) 0.131(4)
C43 0.141(5) 0.072(3) 0.224(7) -0.076(4) 0.026(4) 0.001(3)
C40 0.227(7) 0.128(4) 0.076(3) -0.001(3) 0.020(4) 0.128(5)
C42 0.313(9) 0.044(3) 0.163(5) 0.001(3) 0.132(6) 0.053(4)

loop_
_atom_type_symbol
_atom_type_description
_atom_type_scat_dispersion_real
_atom_type_scat_dispersion_imag
_atom_type_scat_source
C C 0.0033 0.0016 'International Tables Vol C Tables 4.2.6.8 and 6.1.1.4'
H H 0.0000 0.0000 'International Tables Vol C Tables 4.2.6.8 and 6.1.1.4'
N N 0.0061 0.0033 'International Tables Vol C Tables 4.2.6.8 and 6.1.1.4'
O O 0.0106 0.0060 'International Tables Vol C Tables 4.2.6.8 and 6.1.1.4'
Fe Fe 0.3463 0.8444 'International Tables Vol C Tables 4.2.6.8 and 6.1.1.4'

loop_
_geom_angle_atom_site_label_1
_geom_angle_atom_site_label_2
_geom_angle_atom_site_label_3
_geom_angle
_geom_angle_site_symmetry_1
_geom_angle_site_symmetry_3
O2 Fe1 O1 119.29(5) . .
O2 Fe1 O4 100.88(5) . .
O1 Fe1 O4 102.90(5) . .
O2 Fe1 N1 114.71(5) . .
O1 Fe1 N1 123.36(5) . .
O4 Fe1 N1 82.01(5) . .
C1 O4 Fe1 132.70(11) . .
N1 N2 C2 121.58(14) . .
C3 O2 Fe1 162.35(11) . .
C1 O3 C18 116.13(13) . .
C25 O1 Fe1 163.42(11) . .
N2 N1 N1 108.65(15) . 3_677
N2 N1 Fe1 135.06(11) . .
N1 N1 Fe1 116.28(13) 3_677 .
C27 C44 C26 107.50(16) . .
C27 C44 C28 105.64(17) . .
C26 C44 C28 106.76(15) . .
C27 C44 C25 111.33(14) . .
C26 C44 C25 116.00(16) . .
C28 C44 C25 109.04(14) . .
O4 C1 O3 119.61(15) . .
O4 C1 C2 125.51(15) . .
O3 C1 C2 114.86(14) . .
N2 C2 C1 122.72(15) . .
N2 C2 C19 116.49(14) . .
C1 C2 C19 120.73(14) . .
O2 C3 C12 108.07(13) . .
O2 C3 C4 104.97(13) . .
C12 C3 C4 108.46(13) . .
O2 C3 C8 105.58(13) . .
C12 C3 C8 110.85(13) . .
C4 C3 C8 118.31(14) . .
C5 C4 C7 107.46(14) . .
C5 C4 C6 108.34(15) . .
C7 C4 C6 105.99(15) . .
C5 C4 C3 111.36(15) . .
C7 C4 C3 108.10(14) . .
C6 C4 C3 115.19(14) . .
C4 C5 H5A 109.5 . .
C4 C5 H5B 109.5 . .
H5A C5 H5B 109.5 . .
C4 C5 H5C 109.5 . .
H5A C5 H5C 109.5 . .
H5B C5 H5C 109.5 . .
C4 C6 H6A 109.5 . .
C4 C6 H6B 109.5 . .
H6A C6 H6B 109.5 . .
C4 C6 H6C 109.5 . .
H6A C6 H6C 109.5 . .
H6B C6 H6C 109.5 . .
C4 C7 H7A 109.5 . .
C4 C7 H7B 109.5 . .
H7A C7 H7B 109.5 . .
C4 C7 H7C 109.5 . .
H7A C7 H7C 109.5 . .
H7B C7 H7C 109.5 . .
C11 C8 C10 105.63(15) . .
C11 C8 C9 105.69(16) . .
C10 C8 C9 108.13(15) . .
C11 C8 C3 111.77(14) . .
C10 C8 C3 116.14(15) . .
C9 C8 C3 108.91(14) . .
C8 C9 H9A 109.5 . .
C8 C9 H9B 109.5 . .
H9A C9 H9B 109.5 . .
C8 C9 H9C 109.5 . .
H9A C9 H9C 109.5 . .
H9B C9 H9C 109.5 . .
C8 C10 H10A 109.5 . .
C8 C10 H10B 109.5 . .
H10A C10 H10B 109.5 . .
C8 C10 H10C 109.5 . .
H10A C10 H10C 109.5 . .
H10B C10 H10C 109.5 . .
C8 C11 H11A 109.5 . .
C8 C11 H11B 109.5 . .
H11A C11 H11B 109.5 . .
C8 C11 H11C 109.5 . .
H11A C11 H11C 109.5 . .
H11B C11 H11C 109.5 . .
C13 C12 C17 116.58(16) . .
C13 C12 C3 120.59(15) . .
C17 C12 C3 122.83(15) . .
C14 C13 C12 121.66(16) . .
C14 C13 H13 119.2 . .
C12 C13 H13 119.2 . .
C15 C14 C13 120.41(17) . .
C15 C14 H14 119.8 . .
C13 C14 H14 119.8 . .
C16 C15 C14 118.86(17) . .
C16 C15 H15 120.6 . .
C14 C15 H15 120.6 . .
C15 C16 C17 120.39(18) . .
C15 C16 H16 119.8 . .
C17 C16 H16 119.8 . .
C16 C17 C12 122.03(17) . .
C16 C17 H17 119.0 . .
C12 C17 H17 119.0 . .
O3 C18 H18A 109.5 . .
O3 C18 H18B 109.5 . .
H18A C18 H18B 109.5 . .
O3 C18 H18C 109.5 . .
H18A C18 H18C 109.5 . .
H18B C18 H18C 109.5 . .
C20 C19 C24 118.64(16) . .
C20 C19 C2 119.66(15) . .
C24 C19 C2 121.69(15) . .
C19 C20 C21 120.82(17) . .
C19 C20 H20 119.6 . .
C21 C20 H20 119.6 . .
C22 C21 C20 120.14(18) . .
C22 C21 H21 119.9 . .
C20 C21 H21 119.9 . .
C23 C22 C21 119.66(17) . .
C23 C22 H22 120.2 . .
C21 C22 H22 120.2 . .
C22 C23 C24 120.36(17) . .
C22 C23 H23 119.8 . .
C24 C23 H23 119.8 . .
C23 C24 C19 120.35(17) . .
C23 C24 H24 119.8 . .
C19 C24 H24 119.8 . .
O1 C25 C29 107.47(13) . .
O1 C25 C35 106.43(13) . .
C29 C25 C35 109.56(14) . .
O1 C25 C44 104.71(13) . .
C29 C25 C44 110.02(13) . .
C35 C25 C44 118.01(13) . .
C44 C26 H26A 109.5 . .
C44 C26 H26B 109.5 . .
H26A C26 H26B 109.5 . .
C44 C26 H26C 109.5 . .
H26A C26 H26C 109.5 . .
H26B C26 H26C 109.5 . .
C44 C27 H27A 109.5 . .
C44 C27 H27B 109.5 . .
H27A C27 H27B 109.5 . .
C44 C27 H27C 109.5 . .
H27A C27 H27C 109.5 . .
H27B C27 H27C 109.5 . .
C44 C28 H28A 109.5 . .
C44 C28 H28B 109.5 . .
H28A C28 H28B 109.5 . .
C44 C28 H28C 109.5 . .
H28A C28 H28C 109.5 . .
H28B C28 H28C 109.5 . .
C30 C29 C34 116.44(17) . .
C30 C29 C25 120.37(15) . .
C34 C29 C25 123.19(16) . .
C29 C30 C31 122.06(18) . .
C29 C30 H30 119.0 . .
C31 C30 H30 119.0 . .
C32 C31 C30 120.29(19) . .
C32 C31 H31 119.9 . .
C30 C31 H31 119.9 . .
C33 C32 C31 118.88(18) . .
C33 C32 H32 120.6 . .
C31 C32 H32 120.6 . .
C32 C33 C34 120.8(2) . .
C32 C33 H33 119.6 . .
C34 C33 H33 119.6 . .
C33 C34 C29 121.55(19) . .
C33 C34 H34 119.2 . .
C29 C34 H34 119.2 . .
C38 C35 C36 107.76(15) . .
C38 C35 C37 106.55(15) . .
C36 C35 C37 106.12(16) . .
C38 C35 C25 111.67(15) . .
C36 C35 C25 115.61(15) . .
C37 C35 C25 108.63(14) . .
C35 C36 H36A 109.5 . .
C35 C36 H36B 109.5 . .
H36A C36 H36B 109.5 . .
C35 C36 H36C 109.5 . .
H36A C36 H36C 109.5 . .
H36B C36 H36C 109.5 . .
C35 C37 H37A 109.5 . .
C35 C37 H37B 109.5 . .
H37A C37 H37B 109.5 . .
C35 C37 H37C 109.5 . .
H37A C37 H37C 109.5 . .
H37B C37 H37C 109.5 . .
C35 C38 H38A 109.5 . .
C35 C38 H38B 109.5 . .
H38A C38 H38B 109.5 . .
C35 C38 H38C 109.5 . .
H38A C38 H38C 109.5 . .
H38B C38 H38C 109.5 . .
C42 O5 C40 119.6(4) . .
C40 C41 H41A 109.5 . .
C40 C41 H41B 109.5 . .
H41A C41 H41B 109.5 . .
C40 C41 H41C 109.5 . .
H41A C41 H41C 109.5 . .
H41B C41 H41C 109.5 . .
C42 C43 H43A 109.5 . .
C42 C43 H43B 109.5 . .
H43A C43 H43B 109.5 . .
C42 C43 H43C 109.5 . .
H43A C43 H43C 109.5 . .
H43B C43 H43C 109.5 . .
C41 C40 O5 110.8(4) . .
C41 C40 H40A 109.5 . .
O5 C40 H40A 109.5 . .
C41 C40 H40B 109.5 . .
O5 C40 H40B 109.5 . .
H40A C40 H40B 108.1 . .
O5 C42 C43 115.5(4) . .
O5 C42 H42A 108.4 . .
C43 C42 H42A 108.4 . .
O5 C42 H42B 108.4 . .
C43 C42 H42B 108.4 . .
H42A C42 H42B 107.5 . .

loop_
_geom_bond_atom_site_label_1
_geom_bond_atom_site_label_2
_geom_bond_distance
_geom_bond_site_symmetry_2
Fe1 O2 1.7834(11) .
Fe1 O1 1.7845(11) .
Fe1 O4 2.0024(11) .
Fe1 N1 2.0335(14) .
O4 C1 1.2492(19) .
N2 N1 1.3076(18) .
N2 C2 1.333(2) .
O2 C3 1.4184(19) .
O3 C1 1.3239(19) .
O3 C18 1.450(2) .
O1 C25 1.4132(19) .
N1 N1 1.394(3) 3_677
C44 C27 1.531(3) .
C44 C26 1.535(3) .
C44 C28 1.536(3) .
C44 C25 1.612(2) .
C1 C2 1.436(2) .
C2 C19 1.489(2) .
C3 C12 1.552(2) .
C3 C4 1.594(2) .
C3 C8 1.607(2) .
C4 C5 1.532(2) .
C4 C7 1.538(3) .
C4 C6 1.538(2) .
C5 H5A 0.9800 .
C5 H5B 0.9800 .
C5 H5C 0.9800 .
C6 H6A 0.9800 .
C6 H6B 0.9800 .
C6 H6C 0.9800 .
C7 H7A 0.9800 .
C7 H7B 0.9800 .
C7 H7C 0.9800 .
C8 C11 1.536(3) .
C8 C10 1.539(3) .
C8 C9 1.543(3) .
C9 H9A 0.9800 .
C9 H9B 0.9800 .
C9 H9C 0.9800 .
C10 H10A 0.9800 .
C10 H10B 0.9800 .
C10 H10C 0.9800 .
C11 H11A 0.9800 .
C11 H11B 0.9800 .
C11 H11C 0.9800 .
C12 C13 1.392(2) .
C12 C17 1.397(2) .
C13 C14 1.391(2) .
C13 H13 0.9500 .
C14 C15 1.385(3) .
C14 H14 0.9500 .
C15 C16 1.380(3) .
C15 H15 0.9500 .
C16 C17 1.384(3) .
C16 H16 0.9500 .
C17 H17 0.9500 .
C18 H18A 0.9800 .
C18 H18B 0.9800 .
C18 H18C 0.9800 .
C19 C20 1.382(2) .
C19 C24 1.397(2) .
C20 C21 1.385(3) .
C20 H20 0.9500 .
C21 C22 1.384(3) .
C21 H21 0.9500 .
C22 C23 1.376(3) .
C22 H22 0.9500 .
C23 C24 1.386(2) .
C23 H23 0.9500 .
C24 H24 0.9500 .
C25 C29 1.552(2) .
C25 C35 1.591(2) .
C26 H26A 0.9800 .
C26 H26B 0.9800 .
C26 H26C 0.9800 .
C27 H27A 0.9800 .
C27 H27B 0.9800 .
C27 H27C 0.9800 .
C28 H28A 0.9800 .
C28 H28B 0.9800 .
C28 H28C 0.9800 .
C29 C30 1.387(2) .
C29 C34 1.395(3) .
C30 C31 1.388(3) .
C30 H30 0.9500 .
C31 C32 1.376(3) .
C31 H31 0.9500 .
C32 C33 1.372(3) .
C32 H32 0.9500 .
C33 C34 1.386(3) .
C33 H33 0.9500 .
C34 H34 0.9500 .
C35 C38 1.534(3) .
C35 C36 1.538(3) .
C35 C37 1.540(3) .
C36 H36A 0.9800 .
C36 H36B 0.9800 .
C36 H36C 0.9800 .
C37 H37A 0.9800 .
C37 H37B 0.9800 .
C37 H37C 0.9800 .
C38 H38A 0.9800 .
C38 H38B 0.9800 .
C38 H38C 0.9800 .
O5 C42 1.316(7) .
O5 C40 1.457(6) .
C41 C40 1.370(8) .
C41 H41A 0.9800 .
C41 H41B 0.9800 .
C41 H41C 0.9800 .
C43 C42 1.386(8) .
C43 H43A 0.9800 .
C43 H43B 0.9800 .
C43 H43C 0.9800 .
C40 H40A 0.9900 .
C40 H40B 0.9900 .
C42 H42A 0.9900 .
C42 H42B 0.9900 .

loop_
_geom_torsion_atom_site_label_1
_geom_torsion_atom_site_label_2
_geom_torsion_atom_site_label_3
_geom_torsion_atom_site_label_4
_geom_torsion
_geom_torsion_site_symmetry_4
O2 Fe1 O4 C1 -106.54(15) .
O1 Fe1 O4 C1 129.74(14) .
N1 Fe1 O4 C1 7.22(14) .
O1 Fe1 O2 C3 95.0(3) .
O4 Fe1 O2 C3 -16.6(4) .
N1 Fe1 O2 C3 -102.8(3) .
O2 Fe1 O1 C25 -163.2(3) .
O4 Fe1 O1 C25 -52.7(4) .
N1 Fe1 O1 C25 36.2(4) .
C2 N2 N1 N1 178.95(15) 3_677
C2 N2 N1 Fe1 0.3(2) .
O2 Fe1 N1 N2 94.32(15) .
O1 Fe1 N1 N2 -104.27(15) .
O4 Fe1 N1 N2 -4.04(15) .
O2 Fe1 N1 N1 -84.30(15) 3_677
O1 Fe1 N1 N1 77.12(15) 3_677
O4 Fe1 N1 N1 177.35(15) 3_677
Fe1 O4 C1 O3 174.91(10) .
Fe1 O4 C1 C2 -6.9(3) .
C18 O3 C1 O4 -1.6(2) .
C18 O3 C1 C2 -179.98(16) .
N1 N2 C2 C1 3.0(2) .
N1 N2 C2 C19 -179.63(14) .
O4 C1 C2 N2 0.2(3) .
O3 C1 C2 N2 178.39(14) .
O4 C1 C2 C19 -177.08(15) .
O3 C1 C2 C19 1.1(2) .
Fe1 O2 C3 C12 55.1(4) .
Fe1 O2 C3 C4 170.7(3) .
Fe1 O2 C3 C8 -63.5(4) .
O2 C3 C4 C5 67.08(17) .
C12 C3 C4 C5 -177.59(14) .
C8 C3 C4 C5 -50.29(19) .
O2 C3 C4 C7 -50.74(16) .
C12 C3 C4 C7 64.58(17) .
C8 C3 C4 C7 -168.12(14) .
O2 C3 C4 C6 -169.04(14) .
C12 C3 C4 C6 -53.71(19) .
C8 C3 C4 C6 73.59(19) .
O2 C3 C8 C11 -38.14(19) .
C12 C3 C8 C11 -154.94(15) .
C4 C3 C8 C11 78.91(19) .
O2 C3 C8 C10 -159.42(15) .
C12 C3 C8 C10 83.78(19) .
C4 C3 C8 C10 -42.4(2) .
O2 C3 C8 C9 78.27(16) .
C12 C3 C8 C9 -38.53(19) .
C4 C3 C8 C9 -164.69(14) .
O2 C3 C12 C13 13.2(2) .
C4 C3 C12 C13 -100.04(18) .
C8 C3 C12 C13 128.50(17) .
O2 C3 C12 C17 -167.49(16) .
C4 C3 C12 C17 79.2(2) .
C8 C3 C12 C17 -52.2(2) .
C17 C12 C13 C14 2.1(3) .
C3 C12 C13 C14 -178.56(16) .
C12 C13 C14 C15 0.1(3) .
C13 C14 C15 C16 -1.6(3) .
C14 C15 C16 C17 0.7(3) .
C15 C16 C17 C12 1.6(3) .
C13 C12 C17 C16 -3.0(3) .
C3 C12 C17 C16 177.69(18) .
N2 C2 C19 C20 -50.5(2) .
C1 C2 C19 C20 126.91(18) .
N2 C2 C19 C24 128.67(17) .
C1 C2 C19 C24 -53.9(2) .
C24 C19 C20 C21 -1.6(3) .
C2 C19 C20 C21 177.55(18) .
C19 C20 C21 C22 0.7(3) .
C20 C21 C22 C23 0.3(3) .
C21 C22 C23 C24 -0.3(3) .
C22 C23 C24 C19 -0.6(3) .
C20 C19 C24 C23 1.6(3) .
C2 C19 C24 C23 -177.57(16) .
Fe1 O1 C25 C29 90.5(4) .
Fe1 O1 C25 C35 -26.8(4) .
Fe1 O1 C25 C44 -152.5(3) .
C27 C44 C25 O1 36.55(19) .
C26 C44 C25 O1 159.88(14) .
C28 C44 C25 O1 -79.61(16) .
C27 C44 C25 C29 151.76(16) .
C26 C44 C25 C29 -84.90(18) .
C28 C44 C25 C29 35.60(19) .
C27 C44 C25 C35 -81.5(2) .
C26 C44 C25 C35 41.8(2) .
C28 C44 C25 C35 162.29(15) .
O1 C25 C29 C30 -5.2(2) .
C35 C25 C29 C30 110.05(17) .
C44 C25 C29 C30 -118.65(17) .
O1 C25 C29 C34 173.99(16) .
C35 C25 C29 C34 -70.8(2) .
C44 C25 C29 C34 60.5(2) .
C34 C29 C30 C31 0.3(3) .
C25 C29 C30 C31 179.59(17) .
C29 C30 C31 C32 0.4(3) .
C30 C31 C32 C33 -1.0(3) .
C31 C32 C33 C34 0.9(3) .
C32 C33 C34 C29 -0.2(3) .
C30 C29 C34 C33 -0.4(3) .
C25 C29 C34 C33 -179.66(18) .
O1 C25 C35 C38 -65.20(17) .
C29 C25 C35 C38 178.89(14) .
C44 C25 C35 C38 51.97(19) .
O1 C25 C35 C36 171.13(15) .
C29 C25 C35 C36 55.2(2) .
C44 C25 C35 C36 -71.7(2) .
O1 C25 C35 C37 52.01(17) .
C29 C25 C35 C37 -63.89(17) .
C44 C25 C35 C37 169.19(14) .
C42 O5 C40 C41 177.3(5) .
C40 O5 C42 C43 179.9(5) .
